data_1523561
loop_
_publ_author_name
'Erassme, J.'
'Brauers, T.'
'Lueken, H.'

_publ_section_title
;
 Preparation and crystal structure of Sr Mg5.2
;
_journal_name_full 'Journal of the Less-Common Metals'
_journal_page_first 155
_journal_page_last 161
_journal_volume 137
_journal_year 1988
_chemical_formula_sum 'Mg15.74 Sr3'
_space_group_IT_number 194
_symmetry_space_group_name_Hall '-P 6c 2c'
_symmetry_space_group_name_H-M 'P 63/m m c'
_cell_angle_alpha 90
_cell_angle_beta 90
_cell_angle_gamma 120
_cell_formula_units_Z 2
_cell_length_a 10.463
_cell_length_b 10.463
_cell_length_c 10.834
_cell_volume 1027.145
_citation_journal_id_ASTM JCOMAH
_cod_data_source_file Erassme_JCOMAH_1988_1092.cif
_cod_data_source_block Mg15.74Sr3
_cod_database_code 1523561

loop_
_symmetry_equiv_pos_as_xyz
x,y,z
x-y,x,z+1/2
-y,x-y,z
-x,-y,z+1/2
-x+y,-x,z
y,-x+y,z+1/2
-y,-x,-z+1/2
x-y,-y,-z
x,x-y,-z+1/2
y,x,-z
-x+y,y,-z+1/2
-x,-x+y,-z
-x,-y,-z
-x+y,-x,-z-1/2
y,-x+y,-z
x,y,-z-1/2
x-y,x,-z
-y,x-y,-z-1/2
y,x,z-1/2
-x+y,y,z
-x,-x+y,z-1/2
-y,-x,z
x-y,-y,z-1/2
x,x-y,z

loop_
_atom_site_label
_atom_site_type_symbol
_atom_site_fract_x
_atom_site_fract_y
_atom_site_fract_z
_atom_site_occupancy
_atom_site_U_iso_or_equiv
Mg1 Mg 0 0 0 0.41 0.0
Mg8 Mg 0.8399 0.6798 0.0898 1 0.0
Mg6 Mg 0.5 0 0 1 0.0
Sr1 Sr 0.1955 0.391 0.25 1 0.0
Mg7 Mg 0.5682 0.1364 0.25 1 0.0
Mg3 Mg 0 0 0.079 0.26 0.0
Mg5 Mg 0.3333 0.6667 0.9935 1 0.0
Mg4 Mg 0 0 0.158 0.21 0.0
Mg2 Mg 0 0 0.25 0.386 0.0
